data_1503735
loop_
_publ_author_name
'Toyota, Shinji'
'Onishi, Hiroyuki'
'Kawai, Yoshihiro'
'Morimoto, Takaaki'
'Miyahara, Hiroaki'
'Iwanaga, Tetsuo'
'Wakamatsu, Kan'

_publ_section_title
;
 Stereogenic motif consisting of rigid ring and intraannular chains:
 isolation and structures of stereoisomers of
 9-alkyl-1,8-anthrylene-butadiynylene cyclic dimers.
;
_journal_issue 2
_journal_name_full 'Organic letters'
_journal_page_first 321
_journal_page_last 324
_journal_paper_doi 10.1021/ol802488z
_journal_volume 11
_journal_year 2009
_chemical_formula_moiety 'C44 H32'
_chemical_formula_sum 'C44 H32'
_chemical_formula_weight 560.70
_chemical_melting_point_gt 516
_chemical_melting_point_lt 518
_chemical_name_systematic
; 
 ? 
;
_space_group_IT_number 2
_symmetry_cell_setting triclinic
_symmetry_space_group_name_Hall '-P 1'
_symmetry_space_group_name_H-M 'P -1'
_atom_sites_solution_hydrogens geom
_atom_sites_solution_primary direct
_atom_sites_solution_secondary difmap
_audit_creation_method SHELXL-97
_cell_angle_alpha 113.734(5)
_cell_angle_beta 100.374(3)
_cell_angle_gamma 111.086(2)
_cell_formula_units_Z 1
_cell_length_a 9.0642(7)
_cell_length_b 10.2306(7)
_cell_length_c 10.1873(7)
_cell_measurement_temperature 173(2)
_cell_volume 746.24(11)
_computing_cell_refinement PROCESS-AUTO
_computing_data_collection PROCESS-AUTO
_computing_structure_refinement 'SHELXL-97 (Sheldrick, 1997)'
_computing_structure_solution 'SHELXS-97 (Sheldrick, 1990)'
_diffrn_ambient_temperature 173(2)
_diffrn_measured_fraction_theta_full 0.828
_diffrn_measured_fraction_theta_max 0.828
_diffrn_measurement_device_type 'Rigaku RAXIS-IV'
_diffrn_measurement_method \w
_diffrn_radiation_monochromator graphite
_diffrn_radiation_source 'fine-focus sealed tube'
_diffrn_radiation_type MoK\a
_diffrn_radiation_wavelength 0.71069
_diffrn_reflns_av_R_equivalents 0.0397
_diffrn_reflns_av_sigmaI/netI 0.0291
_diffrn_reflns_limit_h_max 11
_diffrn_reflns_limit_h_min -10
_diffrn_reflns_limit_k_max 13
_diffrn_reflns_limit_k_min -13
_diffrn_reflns_limit_l_max 11
_diffrn_reflns_limit_l_min -12
_diffrn_reflns_number 4795
_diffrn_reflns_theta_full 27.43
_diffrn_reflns_theta_max 27.43
_diffrn_reflns_theta_min 2.36
_exptl_absorpt_coefficient_mu 0.070
_exptl_absorpt_correction_T_max 0.9860
_exptl_absorpt_correction_T_min 0.9656
_exptl_absorpt_correction_type multi-scan
_exptl_absorpt_process_details '(Higashi, 1995)'
_exptl_crystal_colour orange
_exptl_crystal_density_diffrn 1.248
_exptl_crystal_density_method 'not measured'
_exptl_crystal_description platelet
_exptl_crystal_F_000 296
_exptl_crystal_size_max 0.50
_exptl_crystal_size_mid 0.50
_exptl_crystal_size_min 0.20
_refine_diff_density_max 0.497
_refine_diff_density_min -0.432
_refine_diff_density_rms 0.149
_refine_ls_extinction_method none
_refine_ls_goodness_of_fit_ref 1.074
_refine_ls_hydrogen_treatment constr
_refine_ls_matrix_type full
_refine_ls_number_parameters 263
_refine_ls_number_reflns 2819
_refine_ls_number_restraints 0
_refine_ls_restrained_S_all 1.074
_refine_ls_R_factor_all 0.0638
_refine_ls_R_factor_gt 0.0617
_refine_ls_shift/su_max 0.000
_refine_ls_shift/su_mean 0.000
_refine_ls_structure_factor_coef Fsqd
_refine_ls_weighting_details 'calc w=1/[\s^2^(Fo^2^)+(0.1283P)^2^+0.0795P] where P=(Fo^2^+2Fc^2^)/3'
_refine_ls_weighting_scheme calc
_refine_ls_wR_factor_gt 0.1673
_refine_ls_wR_factor_ref 0.1703
_reflns_number_gt 2627
_reflns_number_total 2819
_reflns_threshold_expression >2sigma(I)
_cod_data_source_file ol802488z_si_002.cif
_cod_data_source_block anti-3cBu
_cod_original_cell_volume 746.24(9)
_cod_database_code 1503735

loop_
_symmetry_equiv_pos_as_xyz
'x, y, z'
'-x, -y, -z'

loop_
_atom_site_label
_atom_site_type_symbol
_atom_site_fract_x
_atom_site_fract_y
_atom_site_fract_z
_atom_site_U_iso_or_equiv
_atom_site_adp_type
_atom_site_occupancy
_atom_site_symmetry_multiplicity
_atom_site_calc_flag
C1 C 0.62219(15) 0.78711(14) 0.46976(14) 0.0219(3) Uani 1 1 d
C2 C 0.60800(16) 0.88880(15) 0.60136(15) 0.0253(3) Uani 1 1 d
H1 H 0.558(2) 0.962(2) 0.5944(18) 0.031(4) Uiso 1 1 d
C3 C 0.64654(16) 0.88368(15) 0.73807(15) 0.0266(3) Uani 1 1 d
H2 H 0.637(2) 0.960(2) 0.830(2) 0.042(5) Uiso 1 1 d
C4 C 0.69418(16) 0.77177(15) 0.74204(15) 0.0260(3) Uani 1 1 d
H3 H 0.715(2) 0.760(2) 0.837(2) 0.036(4) Uiso 1 1 d
C5 C 0.81400(17) 0.31893(15) 0.49683(17) 0.0268(3) Uani 1 1 d
H4 H 0.838(2) 0.325(2) 0.597(2) 0.042(5) Uiso 1 1 d
C6 C 0.81640(17) 0.20272(16) 0.37015(17) 0.0283(3) Uani 1 1 d
H5 H 0.843(2) 0.122(2) 0.377(2) 0.042(5) Uiso 1 1 d
C7 C 0.76937(16) 0.19568(15) 0.22758(15) 0.0265(3) Uani 1 1 d
H6 H 0.758(2) 0.102(2) 0.131(2) 0.041(5) Uiso 1 1 d
C8 C 0.72976(15) 0.31003(14) 0.21303(14) 0.0217(3) Uani 1 1 d
C9 C 0.71855(14) 0.57623(14) 0.34788(13) 0.0202(3) Uani 1 1 d
C10 C 0.76285(16) 0.55182(15) 0.61754(15) 0.0246(3) Uani 1 1 d
H7 H 0.787(2) 0.548(2) 0.714(2) 0.037(4) Uiso 1 1 d
C11 C 0.68727(15) 0.67540(14) 0.47311(14) 0.0207(3) Uani 1 1 d
C12 C 0.71379(15) 0.66527(14) 0.61034(15) 0.0226(3) Uani 1 1 d
C13 C 0.74131(14) 0.44525(14) 0.34919(14) 0.0205(3) Uani 1 1 d
C14 C 0.77143(15) 0.43861(14) 0.48780(15) 0.0228(3) Uani 1 1 d
C15 C 0.55124(15) 0.78203(14) 0.33033(14) 0.0236(3) Uani 1 1 d
C16 C 0.48308(16) 0.77487(14) 0.21183(14) 0.0252(3) Uani 1 1 d
C17 C 0.65650(15) 0.27703(14) 0.05947(14) 0.0235(3) Uani 1 1 d
C18 C 0.58835(16) 0.24434(14) -0.07132(14) 0.0244(3) Uani 1 1 d
C19 C 0.75174(16) 0.62095(13) 0.22757(13) 0.0220(3) Uani 1 1 d
H8 H 0.790(2) 0.549(2) 0.1653(19) 0.034(4) Uiso 1 1 d
H9 H 0.644(2) 0.5972(19) 0.1500(18) 0.028(4) Uiso 1 1 d
C20 C 0.89036(15) 0.79840(14) 0.29703(14) 0.0231(3) Uani 1 1 d
H10 H 0.8621(19) 0.8801(18) 0.3705(16) 0.024(4) Uiso 1 1 d
H11 H 1.003(2) 0.8136(18) 0.3607(18) 0.026(4) Uiso 1 1 d
C21 C 0.91301(18) 0.84109(17) 0.17280(17) 0.0308(3) Uani 1 1 d
H12 H 1.000(2) 0.962(2) 0.225(2) 0.036(4) Uiso 1 1 d
H13 H 0.798(2) 0.819(2) 0.107(2) 0.035(4) Uiso 1 1 d
C22 C 0.9746(2) 0.7407(2) 0.06286(19) 0.0427(4) Uani 1 1 d
H14 H 1.078(3) 0.750(2) 0.126(2) 0.049(5) Uiso 1 1 d
H15 H 1.002(3) 0.779(3) -0.009(3) 0.067(7) Uiso 1 1 d
H16 H 0.886(3) 0.619(2) -0.005(2) 0.046(5) Uiso 1 1 d

loop_
_atom_site_aniso_label
_atom_site_aniso_U_11
_atom_site_aniso_U_22
_atom_site_aniso_U_33
_atom_site_aniso_U_23
_atom_site_aniso_U_13
_atom_site_aniso_U_12
C1 0.0224(6) 0.0216(6) 0.0220(6) 0.0100(5) 0.0091(5) 0.0116(5)
C2 0.0271(6) 0.0256(6) 0.0250(7) 0.0112(5) 0.0115(5) 0.0154(5)
C3 0.0295(6) 0.0282(7) 0.0218(6) 0.0099(5) 0.0129(5) 0.0152(5)
C4 0.0282(6) 0.0287(6) 0.0211(6) 0.0118(5) 0.0113(5) 0.0138(5)
C5 0.0307(7) 0.0287(6) 0.0269(7) 0.0173(5) 0.0102(5) 0.0168(5)
C6 0.0339(7) 0.0281(7) 0.0306(7) 0.0172(5) 0.0121(5) 0.0198(6)
C7 0.0319(7) 0.0256(6) 0.0260(7) 0.0129(5) 0.0113(5) 0.0179(5)
C8 0.0233(6) 0.0231(6) 0.0214(6) 0.0115(5) 0.0094(5) 0.0131(5)
C9 0.0215(6) 0.0212(6) 0.0190(6) 0.0102(5) 0.0078(4) 0.0113(5)
C10 0.0284(7) 0.0276(7) 0.0213(7) 0.0142(5) 0.0100(5) 0.0146(5)
C11 0.0220(6) 0.0200(6) 0.0204(6) 0.0101(5) 0.0084(5) 0.0105(5)
C12 0.0235(6) 0.0228(6) 0.0206(6) 0.0106(5) 0.0097(4) 0.0102(5)
C13 0.0205(6) 0.0214(6) 0.0210(6) 0.0110(5) 0.0085(4) 0.0110(5)
C14 0.0236(6) 0.0239(6) 0.0226(6) 0.0128(5) 0.0084(5) 0.0120(5)
C15 0.0275(6) 0.0226(6) 0.0241(6) 0.0112(5) 0.0110(5) 0.0158(5)
C16 0.0302(6) 0.0247(6) 0.0240(7) 0.0109(5) 0.0108(5) 0.0178(5)
C17 0.0283(6) 0.0217(6) 0.0235(6) 0.0098(5) 0.0114(5) 0.0159(5)
C18 0.0304(6) 0.0233(6) 0.0230(6) 0.0101(5) 0.0105(5) 0.0179(5)
C19 0.0291(6) 0.0229(6) 0.0190(6) 0.0114(5) 0.0114(5) 0.0152(5)
C20 0.0266(6) 0.0255(6) 0.0221(6) 0.0136(5) 0.0110(5) 0.0150(5)
C21 0.0304(7) 0.0364(8) 0.0338(7) 0.0238(6) 0.0152(6) 0.0158(6)
C22 0.0459(9) 0.0503(10) 0.0329(8) 0.0209(7) 0.0243(7) 0.0199(8)

loop_
_atom_type_symbol
_atom_type_description
_atom_type_scat_dispersion_real
_atom_type_scat_dispersion_imag
_atom_type_scat_source
C C 0.0033 0.0016 'International Tables Vol C Tables 4.2.6.8 and 6.1.1.4'
H H 0.0000 0.0000 'International Tables Vol C Tables 4.2.6.8 and 6.1.1.4'

loop_
_geom_angle_atom_site_label_1
_geom_angle_atom_site_label_2
_geom_angle_atom_site_label_3
_geom_angle
_geom_angle_site_symmetry_3
C2 C1 C15 116.84(11) .
C2 C1 C11 120.31(12) .
C15 C1 C11 122.36(10) .
C1 C2 C3 121.87(12) .
C1 C2 H1 118.5(9) .
C3 C2 H1 119.4(9) .
C4 C3 C2 119.64(11) .
C4 C3 H2 121.1(11) .
C2 C3 H2 119.3(11) .
C3 C4 C12 120.93(12) .
C3 C4 H3 121.4(10) .
C12 C4 H3 117.7(10) .
C6 C5 C14 121.07(13) .
C6 C5 H4 123.2(11) .
C14 C5 H4 115.7(11) .
C5 C6 C7 119.43(12) .
C5 C6 H5 120.3(11) .
C7 C6 H5 120.1(11) .
C8 C7 C6 121.75(11) .
C8 C7 H6 118.7(10) .
C6 C7 H6 119.5(10) .
C7 C8 C17 117.16(11) .
C7 C8 C13 120.34(12) .
C17 C8 C13 121.96(11) .
C11 C9 C13 118.59(11) .
C11 C9 C19 121.11(10) .
C13 C9 C19 119.76(10) .
C14 C10 C12 121.21(12) .
C14 C10 H7 118.9(11) .
C12 C10 H7 119.8(11) .
C9 C11 C12 119.78(11) .
C9 C11 C1 124.10(11) .
C12 C11 C1 116.09(11) .
C10 C12 C11 119.47(11) .
C10 C12 C4 119.78(12) .
C11 C12 C4 120.74(12) .
C14 C13 C9 119.77(11) .
C14 C13 C8 116.08(11) .
C9 C13 C8 124.11(12) .
C10 C14 C13 119.55(11) .
C10 C14 C5 119.82(13) .
C13 C14 C5 120.62(12) .
C16 C15 C1 176.87(13) .
C15 C16 C18 174.20(12) 2_665
C18 C17 C8 177.36(13) .
C17 C18 C16 173.75(12) 2_665
C9 C19 C20 113.82(10) .
C9 C19 H8 107.2(10) .
C20 C19 H8 108.1(10) .
C9 C19 H9 113.0(9) .
C20 C19 H9 109.8(9) .
H8 C19 H9 104.5(12) .
C21 C20 C19 112.16(10) .
C21 C20 H10 106.8(8) .
C19 C20 H10 112.1(8) .
C21 C20 H11 110.4(9) .
C19 C20 H11 108.1(8) .
H10 C20 H11 107.2(12) .
C20 C21 C22 113.19(12) .
C20 C21 H12 109.1(10) .
C22 C21 H12 108.6(10) .
C20 C21 H13 108.8(10) .
C22 C21 H13 107.3(10) .
H12 C21 H13 109.8(14) .
C21 C22 H14 108.1(12) .
C21 C22 H15 112.0(14) .
H14 C22 H15 109(2) .
C21 C22 H16 112.9(11) .
H14 C22 H16 108.1(16) .
H15 C22 H16 106.9(17) .

loop_
_geom_bond_atom_site_label_1
_geom_bond_atom_site_label_2
_geom_bond_distance
_geom_bond_site_symmetry_2
C1 C2 1.3899(17) .
C1 C15 1.4218(18) .
C1 C11 1.4712(17) .
C2 C3 1.400(2) .
C2 H1 1.028(17) .
C3 C4 1.3732(19) .
C3 H2 0.993(19) .
C4 C12 1.4378(17) .
C4 H3 1.02(2) .
C5 C6 1.3686(19) .
C5 C14 1.4403(17) .
C5 H4 0.97(2) .
C6 C7 1.403(2) .
C6 H5 0.96(2) .
C7 C8 1.3936(17) .
C7 H6 1.014(18) .
C8 C17 1.4288(17) .
C8 C13 1.4655(16) .
C9 C11 1.4257(16) .
C9 C13 1.4320(16) .
C9 C19 1.5123(17) .
C10 C14 1.4013(17) .
C10 C12 1.4066(18) .
C10 H7 0.99(2) .
C11 C12 1.4271(19) .
C13 C14 1.423(2) .
C15 C16 1.2133(18) .
C16 C18 1.3619(18) 2_665
C17 C18 1.2104(17) .
C18 C16 1.3619(18) 2_665
C19 C20 1.5426(16) .
C19 H8 0.976(17) .
C19 H9 1.019(16) .
C20 C21 1.5194(18) .
C20 H10 1.021(15) .
C20 H11 1.025(15) .
C21 C22 1.527(2) .
C21 H12 1.026(17) .
C21 H13 1.023(17) .
C22 H14 0.98(2) .
C22 H15 0.99(2) .
C22 H16 1.03(2) .

loop_
_geom_torsion_atom_site_label_1
_geom_torsion_atom_site_label_2
_geom_torsion_atom_site_label_3
_geom_torsion_atom_site_label_4
_geom_torsion
_geom_torsion_site_symmetry_4
C15 C1 C2 C3 169.05(12) .
C11 C1 C2 C3 -3.11(19) .
C1 C2 C3 C4 -2.3(2) .
C2 C3 C4 C12 3.28(19) .
C14 C5 C6 C7 -2.8(2) .
C5 C6 C7 C8 3.9(2) .
C6 C7 C8 C17 -169.89(12) .
C6 C7 C8 C13 1.84(19) .
C13 C9 C11 C12 12.85(17) .
C19 C9 C11 C12 -158.71(11) .
C13 C9 C11 C1 -164.96(10) .
C19 C9 C11 C1 23.48(17) .
C2 C1 C11 C9 -174.93(11) .
C15 C1 C11 C9 13.35(18) .
C2 C1 C11 C12 7.18(17) .
C15 C1 C11 C12 -164.53(11) .
C14 C10 C12 C11 -5.77(19) .
C14 C10 C12 C4 175.45(11) .
C9 C11 C12 C10 -2.97(18) .
C1 C11 C12 C10 175.01(10) .
C9 C11 C12 C4 175.79(11) .
C1 C11 C12 C4 -6.22(17) .
C3 C4 C12 C10 179.95(11) .
C3 C4 C12 C11 1.18(19) .
C11 C9 C13 C14 -14.32(17) .
C19 C9 C13 C14 157.36(11) .
C11 C9 C13 C8 163.41(10) .
C19 C9 C13 C8 -24.92(17) .
C7 C8 C13 C14 -8.23(17) .
C17 C8 C13 C14 163.10(11) .
C7 C8 C13 C9 173.97(11) .
C17 C8 C13 C9 -14.71(18) .
C12 C10 C14 C13 4.30(19) .
C12 C10 C14 C5 -176.96(11) .
C9 C13 C14 C10 5.87(18) .
C8 C13 C14 C10 -172.04(10) .
C9 C13 C14 C5 -172.85(10) .
C8 C13 C14 C5 9.24(17) .
C6 C5 C14 C10 177.28(12) .
C6 C5 C14 C13 -4.00(19) .
C2 C1 C15 C16 -62(2) .
C11 C1 C15 C16 110(2) .
C1 C15 C16 C18 -118(2) 2_665
C7 C8 C17 C18 74(3) .
C13 C8 C17 C18 -98(2) .
C8 C17 C18 C16 126(2) 2_665
C11 C9 C19 C20 50.31(15) .
C13 C9 C19 C20 -121.16(11) .
C9 C19 C20 C21 -176.89(10) .
C19 C20 C21 C22 -62.93(15) .
